data_2223245
loop_
_publ_author_name
'Benzeid, Hanane'
'Ramli, Youssef'
'Vendier, Laure'
'Essassi, El Mokhtar'
'Ng, Seik Weng'

_publ_section_title
;
 3-Methyl-1-propargylquinoxalin-2(1<i>H</i>)-one
;
_journal_coeditor_code XU2590
_journal_issue 9
_journal_name_full 'Acta Crystallographica Section E'
_journal_page_first o2196
_journal_paper_doi 10.1107/S1600536809032498
_journal_volume 65
_journal_year 2009
_chemical_formula_iupac 'C12 H10 N2 O'
_chemical_formula_moiety 'C12 H10 N2 O'
_chemical_formula_sum 'C12 H10 N2 O'
_chemical_formula_weight 198.22
_chemical_name_systematic
;
3-Methyl-1-propargylquinoxalin-2(1<i>H</i>)-one
;
_space_group_IT_number 14
_symmetry_cell_setting monoclinic
_symmetry_space_group_name_Hall '-P 2yn'
_symmetry_space_group_name_H-M 'P 1 21/n 1'
_atom_sites_solution_hydrogens geom
_atom_sites_solution_primary direct
_atom_sites_solution_secondary difmap
_audit_creation_method SHELXL-97
_cell_angle_alpha 90.00
_cell_angle_beta 105.354(6)
_cell_angle_gamma 90.00
_cell_formula_units_Z 8
_cell_length_a 21.1240(10)
_cell_length_b 4.3709(2)
_cell_length_c 22.2460(10)
_cell_measurement_reflns_used 5089
_cell_measurement_temperature 180(2)
_cell_measurement_theta_max 32.2
_cell_measurement_theta_min 2.7
_cell_volume 1980.68(17)
_computing_cell_refinement 'CrysAlis RED (Oxford Diffraction, 2006)'
_computing_data_collection 'CrysAlis CCD (Oxford Diffraction, 2006)'
_computing_data_reduction 'CrysAlis RED (Oxford Diffraction, 2006)'
_computing_molecular_graphics 'X-SEED (Barbour, 2001)'
_computing_publication_material 'publCIF (Westrip, 2009)'
_computing_structure_refinement 'SHELXL97 (Sheldrick, 2008)'
_computing_structure_solution 'SHELXS97 (Sheldrick, 2008)'
_diffrn_ambient_temperature 180(2)
_diffrn_measured_fraction_theta_full 0.999
_diffrn_measured_fraction_theta_max 0.999
_diffrn_measurement_device_type 'Oxford Diffraction Xcalibur'
_diffrn_measurement_method '\w and \f'
_diffrn_radiation_monochromator graphite
_diffrn_radiation_source 'fine-focus sealed tube'
_diffrn_radiation_type MoK\a
_diffrn_radiation_wavelength 0.71073
_diffrn_reflns_av_R_equivalents 0.0463
_diffrn_reflns_av_sigmaI/netI 0.0530
_diffrn_reflns_limit_h_max 26
_diffrn_reflns_limit_h_min -22
_diffrn_reflns_limit_k_max 5
_diffrn_reflns_limit_k_min -5
_diffrn_reflns_limit_l_max 27
_diffrn_reflns_limit_l_min -26
_diffrn_reflns_number 14275
_diffrn_reflns_theta_full 26.37
_diffrn_reflns_theta_max 26.37
_diffrn_reflns_theta_min 2.76
_diffrn_standards_decay_% 0
_diffrn_standards_interval_count 0
_diffrn_standards_interval_time 0
_diffrn_standards_number 0
_exptl_absorpt_coefficient_mu 0.087
_exptl_absorpt_correction_T_max 0.991
_exptl_absorpt_correction_T_min 0.985
_exptl_absorpt_correction_type multi-scan
_exptl_absorpt_process_details '(CrysAlis RED; Oxford Diffraction, 2006)'
_exptl_crystal_colour Yellow
_exptl_crystal_density_diffrn 1.329
_exptl_crystal_density_method 'not measured'
_exptl_crystal_description Parallelepiped
_exptl_crystal_F_000 832
_exptl_crystal_size_max 0.20
_exptl_crystal_size_mid 0.15
_exptl_crystal_size_min 0.08
_refine_diff_density_max 0.188
_refine_diff_density_min -0.221
_refine_ls_extinction_method none
_refine_ls_goodness_of_fit_ref 0.974
_refine_ls_hydrogen_treatment constr
_refine_ls_matrix_type full
_refine_ls_number_parameters 273
_refine_ls_number_reflns 4058
_refine_ls_number_restraints 0
_refine_ls_restrained_S_all 0.974
_refine_ls_R_factor_all 0.0765
_refine_ls_R_factor_gt 0.0362
_refine_ls_shift/su_max 0.001
_refine_ls_shift/su_mean 0.001
_refine_ls_structure_factor_coef Fsqd
_refine_ls_weighting_details 'calc w=1/[\s^2^(Fo^2^)+(0.0539P)^2^] where P=(Fo^2^+2Fc^2^)/3'
_refine_ls_weighting_scheme calc
_refine_ls_wR_factor_gt 0.0829
_refine_ls_wR_factor_ref 0.1022
_reflns_number_gt 2428
_reflns_number_total 4058
_reflns_threshold_expression I>2\s(I)
_cod_data_source_file xu2590.cif
_cod_data_source_block I
_cod_depositor_comments
;
The following automatic conversions were performed:
'_symmetry_cell_setting' value 'Monoclinic' changed to 'monoclinic'
according to '/home/saulius/struct/CIF-dictionaries/cif_core.dic'
dictionary named 'cif_core.dic' version 2.4.1 from
2010-06-29.

'_exptl_absorpt_correction_type' value 'Multi-scan' changed
to 'multi-scan' according to
'/home/saulius/struct/CIF-dictionaries/cif_core.dic' dictionary named
'cif_core.dic' version 2.4.1 from 2010-06-29.

Automatic conversion script
Id: cif_fix_enum 1527 2010-12-29 10:47:43Z saulius 

The following automatic conversions were performed:

'_symmetry_cell_setting' value 'Monoclinic' changed to 'monoclinic'
according to /home/saulius/struct/CIF-dictionaries/cif_core.dic
dictionary named 'cif_core.dic' version 2.4.1 from
2010-06-29.

'_exptl_absorpt_correction_type' value 'Multi-scan'
changed to 'multi-scan' according to
/home/saulius/struct/CIF-dictionaries/cif_core.dic dictionary named
'cif_core.dic' version 2.4.1 from 2010-06-29.

Automatic conversion script
Id: cif_fix_values 1715 2011-07-08 13:25:40Z adriana 
;
_cod_original_cell_volume 1980.7(2)
_cod_original_sg_symbol_H-M 'P 21/n'
_cod_database_code 2223245
_cod_database_fobs_code 2223245

loop_
_symmetry_equiv_pos_as_xyz
'x, y, z'
'-x+1/2, y+1/2, -z+1/2'
'-x, -y, -z'
'x-1/2, -y-1/2, z-1/2'

loop_
_atom_site_type_symbol
_atom_site_label
_atom_site_fract_x
_atom_site_fract_y
_atom_site_fract_z
_atom_site_U_iso_or_equiv
_atom_site_adp_type
_atom_site_calc_flag
_atom_site_refinement_flags
_atom_site_occupancy
_atom_site_disorder_assembly
_atom_site_disorder_group
O O1 0.30129(6) 0.4482(3) 0.53550(5) 0.0423(3) Uani d . 1 . .
O O2 0.53899(5) 0.4210(3) 0.84138(5) 0.0423(3) Uani d . 1 . .
N N1 0.24291(6) 0.1336(3) 0.46002(5) 0.0259(3) Uani d . 1 . .
N N2 0.36089(6) -0.0417(3) 0.43668(6) 0.0301(3) Uani d . 1 . .
N N3 0.45992(6) 0.5883(3) 0.75752(6) 0.0248(3) Uani d . 1 . .
N N4 0.40956(6) 0.9390(3) 0.83838(6) 0.0299(3) Uani d . 1 . .
C C1 0.30011(8) 0.2584(4) 0.49493(7) 0.0284(4) Uani d . 1 . .
C C2 0.36032(8) 0.1492(4) 0.48043(7) 0.0299(4) Uani d . 1 . .
C C3 0.30152(8) -0.1552(4) 0.40141(7) 0.0265(4) Uani d . 1 . .
C C4 0.30203(9) -0.3586(4) 0.35363(7) 0.0359(4) Uani d . 1 . .
H H4 0.3427 -0.4141 0.3460 0.043 Uiso calc R 1 . .
C C5 0.24506(10) -0.4804(4) 0.31742(8) 0.0438(5) Uani d . 1 . .
H H5 0.2459 -0.6193 0.2848 0.053 Uiso calc R 1 . .
C C6 0.18630(10) -0.3990(4) 0.32887(8) 0.0441(5) Uani d . 1 . .
H H6 0.1466 -0.4833 0.3038 0.053 Uiso calc R 1 . .
C C7 0.18398(8) -0.1987(4) 0.37573(8) 0.0342(4) Uani d . 1 . .
H H7 0.1430 -0.1453 0.3830 0.041 Uiso calc R 1 . .
C C8 0.24165(8) -0.0749(3) 0.41244(7) 0.0250(4) Uani d . 1 . .
C C9 0.18204(8) 0.2356(4) 0.47433(8) 0.0324(4) Uani d . 1 . .
H H9A 0.1884 0.4460 0.4914 0.039 Uiso calc R 1 . .
H H9B 0.1462 0.2416 0.4353 0.039 Uiso calc R 1 . .
C C10 0.16261(7) 0.0368(4) 0.51906(7) 0.0285(4) Uani d . 1 . .
C C11 0.14630(8) -0.1151(4) 0.55593(8) 0.0356(4) Uani d . 1 . .
H H11 0.1331 -0.2379 0.5857 0.043 Uiso calc R 1 . .
C C12 0.42291(8) 0.2734(5) 0.52009(9) 0.0484(5) Uani d . 1 . .
H H12A 0.4594 0.2039 0.5040 0.073 Uiso calc R 1 . .
H H12B 0.4294 0.2006 0.5630 0.073 Uiso calc R 1 . .
H H12C 0.4212 0.4974 0.5194 0.073 Uiso calc R 1 . .
C C13 0.49034(7) 0.5800(4) 0.81993(7) 0.0284(4) Uani d . 1 . .
C C14 0.46119(8) 0.7751(4) 0.85929(7) 0.0304(4) Uani d . 1 . .
C C15 0.37878(7) 0.9314(4) 0.77527(7) 0.0248(4) Uani d . 1 . .
C C16 0.32214(7) 1.1033(4) 0.75256(8) 0.0329(4) Uani d . 1 . .
H H16 0.3056 1.2241 0.7805 0.039 Uiso calc R 1 . .
C C17 0.29004(8) 1.1009(4) 0.69069(8) 0.0365(4) Uani d . 1 . .
H H17 0.2514 1.2194 0.6756 0.044 Uiso calc R 1 . .
C C18 0.31410(8) 0.9248(4) 0.64995(8) 0.0351(4) Uani d . 1 . .
H H18 0.2914 0.9213 0.6070 0.042 Uiso calc R 1 . .
C C19 0.37008(8) 0.7558(4) 0.67064(7) 0.0294(4) Uani d . 1 . .
H H19 0.3863 0.6373 0.6422 0.035 Uiso calc R 1 . .
C C20 0.40306(7) 0.7585(3) 0.73351(7) 0.0227(3) Uani d . 1 . .
C C21 0.48885(8) 0.4108(4) 0.71564(7) 0.0323(4) Uani d . 1 . .
H H21A 0.5219 0.2677 0.7405 0.039 Uiso calc R 1 . .
H H21B 0.4541 0.2881 0.6872 0.039 Uiso calc R 1 . .
C C22 0.52007(8) 0.6082(4) 0.67891(8) 0.0326(4) Uani d . 1 . .
C C23 0.54466(9) 0.7662(5) 0.64907(8) 0.0429(5) Uani d . 1 . .
H H23 0.5646 0.8945 0.6248 0.051 Uiso calc R 1 . .
C C24 0.49583(9) 0.7818(5) 0.92679(8) 0.0503(5) Uani d . 1 . .
H H24A 0.5381 0.8860 0.9328 0.075 Uiso calc R 1 . .
H H24B 0.5032 0.5719 0.9426 0.075 Uiso calc R 1 . .
H H24C 0.4690 0.8918 0.9495 0.075 Uiso calc R 1 . .

loop_
_atom_site_aniso_label
_atom_site_aniso_U_11
_atom_site_aniso_U_22
_atom_site_aniso_U_33
_atom_site_aniso_U_12
_atom_site_aniso_U_13
_atom_site_aniso_U_23
O1 0.0525(8) 0.0439(7) 0.0306(7) 0.0029(6) 0.0113(6) -0.0077(6)
O2 0.0237(6) 0.0535(8) 0.0453(7) 0.0048(6) 0.0016(5) 0.0074(7)
N1 0.0248(7) 0.0277(7) 0.0275(7) 0.0052(6) 0.0108(6) 0.0035(6)
N2 0.0285(8) 0.0303(7) 0.0341(8) 0.0050(7) 0.0130(6) 0.0079(7)
N3 0.0218(7) 0.0273(7) 0.0259(7) -0.0017(6) 0.0076(6) -0.0022(6)
N4 0.0257(8) 0.0407(8) 0.0237(7) -0.0059(7) 0.0074(6) -0.0041(7)
C1 0.0349(10) 0.0295(9) 0.0216(9) 0.0026(8) 0.0089(7) 0.0055(8)
C2 0.0287(9) 0.0295(9) 0.0304(9) 0.0024(8) 0.0056(7) 0.0078(8)
C3 0.0319(9) 0.0251(8) 0.0248(9) 0.0068(8) 0.0118(7) 0.0082(7)
C4 0.0519(12) 0.0287(9) 0.0323(10) 0.0102(9) 0.0202(9) 0.0063(8)
C5 0.0722(15) 0.0324(10) 0.0271(10) 0.0005(10) 0.0133(10) -0.0017(8)
C6 0.0542(13) 0.0368(11) 0.0324(10) -0.0058(10) -0.0041(9) 0.0046(9)
C7 0.0323(10) 0.0330(10) 0.0341(10) 0.0008(8) 0.0035(8) 0.0089(8)
C8 0.0309(9) 0.0223(8) 0.0228(8) 0.0040(8) 0.0089(7) 0.0061(7)
C9 0.0301(9) 0.0324(9) 0.0394(10) 0.0100(8) 0.0173(8) 0.0052(8)
C10 0.0227(8) 0.0355(9) 0.0285(9) 0.0043(8) 0.0086(7) -0.0034(8)
C11 0.0274(9) 0.0492(11) 0.0323(10) 0.0023(9) 0.0115(8) 0.0025(9)
C12 0.0335(11) 0.0510(12) 0.0554(12) -0.0012(10) 0.0023(9) 0.0028(10)
C13 0.0192(8) 0.0364(10) 0.0276(9) -0.0079(8) 0.0028(7) 0.0023(8)
C14 0.0250(9) 0.0424(10) 0.0236(9) -0.0082(8) 0.0064(7) -0.0001(8)
C15 0.0211(8) 0.0293(8) 0.0251(9) -0.0075(7) 0.0083(7) -0.0020(7)
C16 0.0255(9) 0.0325(10) 0.0429(11) -0.0003(8) 0.0130(8) -0.0012(9)
C17 0.0232(9) 0.0396(11) 0.0440(11) 0.0002(8) 0.0041(8) 0.0103(9)
C18 0.0316(10) 0.0416(10) 0.0286(9) -0.0087(9) 0.0017(8) 0.0076(9)
C19 0.0289(9) 0.0354(9) 0.0237(9) -0.0068(8) 0.0067(7) -0.0012(8)
C20 0.0177(8) 0.0248(8) 0.0253(8) -0.0055(7) 0.0052(6) 0.0010(7)
C21 0.0355(9) 0.0298(9) 0.0347(9) 0.0001(8) 0.0144(8) -0.0050(8)
C22 0.0273(9) 0.0364(10) 0.0374(10) 0.0010(8) 0.0144(8) -0.0074(8)
C23 0.0389(11) 0.0477(11) 0.0493(11) 0.0020(9) 0.0244(9) -0.0007(10)
C24 0.0372(11) 0.0816(15) 0.0279(10) -0.0060(11) 0.0014(8) -0.0031(10)

loop_
_atom_type_symbol
_atom_type_description
_atom_type_scat_dispersion_real
_atom_type_scat_dispersion_imag
_atom_type_scat_source
C C 0.0033 0.0016 'International Tables Vol C Tables 4.2.6.8 and 6.1.1.4'
H H 0.0000 0.0000 'International Tables Vol C Tables 4.2.6.8 and 6.1.1.4'
N N 0.0061 0.0033 'International Tables Vol C Tables 4.2.6.8 and 6.1.1.4'
O O 0.0106 0.0060 'International Tables Vol C Tables 4.2.6.8 and 6.1.1.4'

loop_
_geom_angle_atom_site_label_1
_geom_angle_atom_site_label_2
_geom_angle_atom_site_label_3
_geom_angle_site_symmetry_1
_geom_angle_site_symmetry_3
_geom_angle
_geom_angle_publ_flag
C1 N1 C8 . . 122.01(13) ?
C1 N1 C9 . . 116.60(13) ?
C8 N1 C9 . . 121.38(13) ?
C2 N2 C3 . . 118.28(14) ?
C13 N3 C20 . . 121.95(13) ?
C13 N3 C21 . . 117.96(13) ?
C20 N3 C21 . . 120.10(13) ?
C14 N4 C15 . . 118.69(14) ?
O1 C1 N1 . . 122.25(15) ?
O1 C1 C2 . . 122.16(16) ?
N1 C1 C2 . . 115.59(14) ?
N2 C2 C1 . . 123.96(15) ?
N2 C2 C12 . . 120.14(15) ?
C1 C2 C12 . . 115.90(15) ?
N2 C3 C4 . . 118.32(15) ?
N2 C3 C8 . . 122.53(14) ?
C4 C3 C8 . . 119.15(16) ?
C5 C4 C3 . . 121.12(17) ?
C5 C4 H4 . . 119.4 ?
C3 C4 H4 . . 119.4 ?
C4 C5 C6 . . 119.08(17) ?
C4 C5 H5 . . 120.5 ?
C6 C5 H5 . . 120.5 ?
C7 C6 C5 . . 121.35(17) ?
C7 C6 H6 . . 119.3 ?
C5 C6 H6 . . 119.3 ?
C6 C7 C8 . . 119.64(17) ?
C6 C7 H7 . . 120.2 ?
C8 C7 H7 . . 120.2 ?
C7 C8 N1 . . 122.76(14) ?
C7 C8 C3 . . 119.66(15) ?
N1 C8 C3 . . 117.57(14) ?
C10 C9 N1 . . 112.71(13) ?
C10 C9 H9A . . 109.1 ?
N1 C9 H9A . . 109.1 ?
C10 C9 H9B . . 109.1 ?
N1 C9 H9B . . 109.1 ?
H9A C9 H9B . . 107.8 ?
C11 C10 C9 . . 177.82(17) ?
C10 C11 H11 . . 180.0 ?
C2 C12 H12A . . 109.5 ?
C2 C12 H12B . . 109.5 ?
H12A C12 H12B . . 109.5 ?
C2 C12 H12C . . 109.5 ?
H12A C12 H12C . . 109.5 ?
H12B C12 H12C . . 109.5 ?
O2 C13 N3 . . 121.98(15) ?
O2 C13 C14 . . 122.47(15) ?
N3 C13 C14 . . 115.55(14) ?
N4 C14 C13 . . 123.89(15) ?
N4 C14 C24 . . 119.90(16) ?
C13 C14 C24 . . 116.20(15) ?
N4 C15 C16 . . 118.96(14) ?
N4 C15 C20 . . 122.13(14) ?
C16 C15 C20 . . 118.91(14) ?
C17 C16 C15 . . 120.85(16) ?
C17 C16 H16 . . 119.6 ?
C15 C16 H16 . . 119.6 ?
C16 C17 C18 . . 119.63(16) ?
C16 C17 H17 . . 120.2 ?
C18 C17 H17 . . 120.2 ?
C19 C18 C17 . . 120.99(16) ?
C19 C18 H18 . . 119.5 ?
C17 C18 H18 . . 119.5 ?
C18 C19 C20 . . 119.59(16) ?
C18 C19 H19 . . 120.2 ?
C20 C19 H19 . . 120.2 ?
C19 C20 N3 . . 122.26(14) ?
C19 C20 C15 . . 120.01(14) ?
N3 C20 C15 . . 117.72(13) ?
C22 C21 N3 . . 111.69(13) ?
C22 C21 H21A . . 109.3 ?
N3 C21 H21A . . 109.3 ?
C22 C21 H21B . . 109.3 ?
N3 C21 H21B . . 109.3 ?
H21A C21 H21B . . 107.9 ?
C23 C22 C21 . . 179.5(2) ?
C22 C23 H23 . . 180.0 ?
C14 C24 H24A . . 109.5 ?
C14 C24 H24B . . 109.5 ?
H24A C24 H24B . . 109.5 ?
C14 C24 H24C . . 109.5 ?
H24A C24 H24C . . 109.5 ?
H24B C24 H24C . . 109.5 ?

loop_
_geom_bond_atom_site_label_1
_geom_bond_atom_site_label_2
_geom_bond_site_symmetry_2
_geom_bond_distance
_geom_bond_publ_flag
O1 C1 . 1.2213(18) ?
O2 C13 . 1.2277(18) ?
N1 C1 . 1.365(2) ?
N1 C8 . 1.3917(19) ?
N1 C9 . 1.4732(19) ?
N2 C2 . 1.285(2) ?
N2 C3 . 1.383(2) ?
N3 C13 . 1.3673(19) ?
N3 C20 . 1.3934(19) ?
N3 C21 . 1.4643(19) ?
N4 C14 . 1.285(2) ?
N4 C15 . 1.3826(18) ?
C1 C2 . 1.472(2) ?
C2 C12 . 1.484(2) ?
C3 C4 . 1.388(2) ?
C3 C8 . 1.395(2) ?
C4 C5 . 1.367(2) ?
C4 H4 . 0.9500 ?
C5 C6 . 1.378(3) ?
C5 H5 . 0.9500 ?
C6 C7 . 1.372(2) ?
C6 H6 . 0.9500 ?
C7 C8 . 1.385(2) ?
C7 H7 . 0.9500 ?
C9 C10 . 1.459(2) ?
C9 H9A . 0.9900 ?
C9 H9B . 0.9900 ?
C10 C11 . 1.176(2) ?
C11 H11 . 0.9500 ?
C12 H12A . 0.9800 ?
C12 H12B . 0.9800 ?
C12 H12C . 0.9800 ?
C13 C14 . 1.469(2) ?
C14 C24 . 1.486(2) ?
C15 C16 . 1.390(2) ?
C15 C20 . 1.396(2) ?
C16 C17 . 1.364(2) ?
C16 H16 . 0.9500 ?
C17 C18 . 1.384(2) ?
C17 H17 . 0.9500 ?
C18 C19 . 1.367(2) ?
C18 H18 . 0.9500 ?
C19 C20 . 1.388(2) ?
C19 H19 . 0.9500 ?
C21 C22 . 1.460(2) ?
C21 H21A . 0.9900 ?
C21 H21B . 0.9900 ?
C22 C23 . 1.171(2) ?
C23 H23 . 0.9500 ?
C24 H24A . 0.9800 ?
C24 H24B . 0.9800 ?
C24 H24C . 0.9800 ?

loop_
_geom_torsion_atom_site_label_1
_geom_torsion_atom_site_label_2
_geom_torsion_atom_site_label_3
_geom_torsion_atom_site_label_4
_geom_torsion_site_symmetry_1
_geom_torsion_site_symmetry_2
_geom_torsion_site_symmetry_3
_geom_torsion_site_symmetry_4
_geom_torsion
_geom_torsion_publ_flag
C8 N1 C1 O1 . . . . 177.78(14) ?
C9 N1 C1 O1 . . . . -1.0(2) ?
C8 N1 C1 C2 . . . . -2.2(2) ?
C9 N1 C1 C2 . . . . 179.07(12) ?
C3 N2 C2 C1 . . . . -0.8(2) ?
C3 N2 C2 C12 . . . . 179.06(15) ?
O1 C1 C2 N2 . . . . -177.42(15) ?
N1 C1 C2 N2 . . . . 2.6(2) ?
O1 C1 C2 C12 . . . . 2.7(2) ?
N1 C1 C2 C12 . . . . -177.34(14) ?
C2 N2 C3 C4 . . . . 179.21(13) ?
C2 N2 C3 C8 . . . . -1.3(2) ?
N2 C3 C4 C5 . . . . 179.55(15) ?
C8 C3 C4 C5 . . . . 0.0(2) ?
C3 C4 C5 C6 . . . . -0.1(2) ?
C4 C5 C6 C7 . . . . 0.0(3) ?
C5 C6 C7 C8 . . . . 0.0(2) ?
C6 C7 C8 N1 . . . . 178.84(14) ?
C6 C7 C8 C3 . . . . 0.0(2) ?
C1 N1 C8 C7 . . . . -178.59(15) ?
C9 N1 C8 C7 . . . . 0.1(2) ?
C1 N1 C8 C3 . . . . 0.3(2) ?
C9 N1 C8 C3 . . . . 178.99(13) ?
N2 C3 C8 C7 . . . . -179.48(14) ?
C4 C3 C8 C7 . . . . 0.0(2) ?
N2 C3 C8 N1 . . . . 1.6(2) ?
C4 C3 C8 N1 . . . . -178.93(13) ?
C1 N1 C9 C10 . . . . -93.04(17) ?
C8 N1 C9 C10 . . . . 88.22(17) ?
C20 N3 C13 O2 . . . . 177.17(14) ?
C21 N3 C13 O2 . . . . -2.8(2) ?
C20 N3 C13 C14 . . . . -3.2(2) ?
C21 N3 C13 C14 . . . . 176.86(13) ?
C15 N4 C14 C13 . . . . 0.6(2) ?
C15 N4 C14 C24 . . . . 179.19(15) ?
O2 C13 C14 N4 . . . . -178.51(16) ?
N3 C13 C14 N4 . . . . 1.9(2) ?
O2 C13 C14 C24 . . . . 2.9(2) ?
N3 C13 C14 C24 . . . . -176.77(15) ?
C14 N4 C15 C16 . . . . 178.69(15) ?
C14 N4 C15 C20 . . . . -1.9(2) ?
N4 C15 C16 C17 . . . . -179.62(15) ?
C20 C15 C16 C17 . . . . 0.9(2) ?
C15 C16 C17 C18 . . . . 0.1(3) ?
C16 C17 C18 C19 . . . . -0.8(3) ?
C17 C18 C19 C20 . . . . 0.6(2) ?
C18 C19 C20 N3 . . . . 179.23(14) ?
C18 C19 C20 C15 . . . . 0.4(2) ?
C13 N3 C20 C19 . . . . -176.69(14) ?
C21 N3 C20 C19 . . . . 3.2(2) ?
C13 N3 C20 C15 . . . . 2.1(2) ?
C21 N3 C20 C15 . . . . -177.94(13) ?
N4 C15 C20 C19 . . . . 179.38(14) ?
C16 C15 C20 C19 . . . . -1.2(2) ?
N4 C15 C20 N3 . . . . 0.5(2) ?
C16 C15 C20 N3 . . . . 180.00(14) ?
C13 N3 C21 C22 . . . . -107.74(16) ?
C20 N3 C21 C22 . . . . 72.32(18) ?
